data_1559173
loop_
_publ_author_name
'Shaikh, Aslam C.'
'Moutet, Jules'
'Veleta, Jos\'e M.'
'Hossain, Md Mubarak'
'Bloch, Jan'
'Astashkin, Andrei V.'
'Gianetti, Thomas L.'

_publ_section_title
;
 Persistent, highly localized, and tunable [4]helicene radicals
;
_journal_name_full 'Chemical Science'
_journal_paper_doi 10.1039/D0SC04850J
_journal_year 2020
_chemical_formula_moiety 'C30.95 H38.88 N4 O2, 0.33(H2 O)'
_chemical_formula_sum 'C30.95 H39.55 N4 O2.33'
_chemical_formula_weight 505.00
_chemical_name_common 2-Hradical
_chemical_name_systematic 2-Hradical
_chemical_properties_physical Air-sensitive
_space_group_crystal_system orthorhombic
_space_group_IT_number 61
_space_group_name_Hall '-P 2ac 2ab'
_space_group_name_H-M_alt 'P b c a'
_atom_sites_solution_hydrogens mixed
_atom_sites_solution_primary dual
_audit_creation_date 2019-10-30
_audit_creation_method
;
Olex2 1.2
(compiled 2018.05.29 svn.r3508 for OlexSys, GUI svn.r5506)
;
_audit_update_record
;
2020-05-20 deposited with the CCDC.	2020-09-14 downloaded from the CCDC.
;
_cell_angle_alpha 90
_cell_angle_beta 90
_cell_angle_gamma 90
_cell_formula_units_Z 8
_cell_length_a 20.1829(5)
_cell_length_b 10.7314(3)
_cell_length_c 25.5707(7)
_cell_measurement_reflns_used 9884
_cell_measurement_temperature 100(2)
_cell_measurement_theta_max 73.08
_cell_measurement_theta_min 3.56
_cell_volume 5538.4(3)
_computing_cell_refinement 'SAINT V8.40A (?, 2016)'
_computing_data_reduction 'SAINT V8.40A (?, 2016)'
_computing_molecular_graphics 'Olex2 (Dolomanov et al., 2009)'
_computing_publication_material 'Olex2 (Dolomanov et al., 2009)'
_computing_structure_refinement 'ShelXL (Sheldrick, 2015)'
_computing_structure_solution 'ShelXT (Sheldrick, 2015)'
_diffrn_ambient_temperature 100.0
_diffrn_measured_fraction_theta_full 0.999
_diffrn_measured_fraction_theta_max 0.857
_diffrn_measurement_device_type 'Bruker APEX-II CCD'
_diffrn_measurement_method '\f and \w scans'
_diffrn_radiation_type GaK\a
_diffrn_radiation_wavelength 1.34138
_diffrn_reflns_av_R_equivalents 0.0549
_diffrn_reflns_av_unetI/netI 0.0405
_diffrn_reflns_Laue_measured_fraction_full 0.999
_diffrn_reflns_Laue_measured_fraction_max 0.857
_diffrn_reflns_limit_h_max 24
_diffrn_reflns_limit_h_min -27
_diffrn_reflns_limit_k_max 14
_diffrn_reflns_limit_k_min -13
_diffrn_reflns_limit_l_max 31
_diffrn_reflns_limit_l_min -32
_diffrn_reflns_number 45766
_diffrn_reflns_point_group_measured_fraction_full 0.999
_diffrn_reflns_point_group_measured_fraction_max 0.857
_diffrn_reflns_theta_full 53.594
_diffrn_reflns_theta_max 73.269
_diffrn_reflns_theta_min 3.560
_diffrn_standards_number 0
_exptl_absorpt_coefficient_mu 0.391
_exptl_absorpt_correction_T_max 0.7537
_exptl_absorpt_correction_T_min 0.6302
_exptl_absorpt_correction_type multi-scan
_exptl_absorpt_process_details
'SADABS-2016/2 (Bruker,2016/2) was used for absorption correction. wR2(int) was 0.1038 before and 0.0593 after correction. The Ratio of minimum to maximum transmission is 0.8361. The \l/2 correction factor is Not present.'
_exptl_crystal_colour 'metallic dark violet'
_exptl_crystal_colour_lustre metallic
_exptl_crystal_colour_modifier dark
_exptl_crystal_colour_primary violet
_exptl_crystal_density_diffrn 1.211
_exptl_crystal_description needle
_exptl_crystal_F_000 2176
_exptl_crystal_recrystallization_method 'Re-crystallisation from solvent: toluene/hexanes'
_exptl_crystal_size_max 0.12
_exptl_crystal_size_mid 0.1
_exptl_crystal_size_min 0.05
_refine_diff_density_max 0.535
_refine_diff_density_min -0.246
_refine_diff_density_rms 0.050
_refine_ls_extinction_method none
_refine_ls_goodness_of_fit_ref 1.095
_refine_ls_hydrogen_treatment mixed
_refine_ls_matrix_type full
_refine_ls_number_parameters 414
_refine_ls_number_reflns 7238
_refine_ls_number_restraints 6
_refine_ls_restrained_S_all 1.109
_refine_ls_R_factor_all 0.0906
_refine_ls_R_factor_gt 0.0669
_refine_ls_shift/su_max 0.000
_refine_ls_shift/su_mean 0.000
_refine_ls_structure_factor_coef Fsqd
_refine_ls_weighting_details 'w=1/[\s^2^(Fo^2^)+(0.0528P)^2^+3.1410P] where P=(Fo^2^+2Fc^2^)/3'
_refine_ls_weighting_scheme calc
_refine_ls_wR_factor_gt 0.1402
_refine_ls_wR_factor_ref 0.1505
_reflns_Friedel_coverage 0.000
_reflns_number_gt 5594
_reflns_number_total 7238
_reflns_threshold_expression 'I > 2\s(I)'
_cod_data_source_file d0sc04850j2.cif
_cod_data_source_block 2-Hradical
_cod_database_code 1559173
_shelx_shelxl_version_number 2018/3
_shelx_space_group_comment
;
The symmetry employed for this shelxl refinement is uniquely defined
by the following loop, which should always be used as a source of
symmetry information in preference to the above space-group names.
They are only intended as comments.
;
_shelx_estimated_absorpt_t_max 0.981
_shelx_estimated_absorpt_t_min 0.955
_olex2_refinement_description
;
1. Fixed Uiso
 At 1.2 times of:
  All C(H) groups, All C(H,H) groups
 At 1.5 times of:
  All C(H,H,H) groups, All C(H,H,H,H,H,H) groups, All O(H,H) groups
2. Restrained distances
 C3AA-N0AB
 1.47 with sigma of 0.01
 N0AA-C4 \\sim N0AB-C1AA
 with sigma of 0.02
 N0AA-C6 \\sim N0AB-C6A
 with sigma of 0.02
 C3-C4 \\sim C4AA-C1AA
 with sigma of 0.02
 N0AA-C3 \\sim N0AB-C4AA
 with sigma of 0.04
 C4-C6 \\sim C1AA-C6A
 with sigma of 0.04
3. Others
 Sof(C3A)=Sof(H3AA)=Sof(H3AB)=Sof(C4A)=Sof(H4AA)=Sof(H4AB)=Sof(H4AC)=1-FVAR(1)
 Fixed Sof: N0AA(0.6667) C3(0.6667) H3A(0.6667) H3B(0.6667) C4(0.6667)
 H4A(0.6667) C6(0.6667) H6A(0.6667) H6B(0.6667) H6C(0.6667) C4AA(0.33333)
 H4AD(0.33333) H4AE(0.33333) C1AA(0.33333) H1AA(0.33333) H1AB(0.33333)
 N0AB(0.33333) C6A(0.33333) H6AA(0.33333) H6AB(0.33333) H6AC(0.33333)
 O2A(0.33333) H2AA(0.33333) H2AB(0.33333) H3AC(0.6667) H3AD(0.6667)
 H3AE(0.6667) H3AF(0.33333) H3AG(0.33333) H3AH(0.33333) H4B(0.6667)
 C0AA(0.33333) H0AA(0.33333) H0AB(0.33333) C2(0.6667) H2A(0.6667) H2B(0.6667)
4.a Free rotating group:
 O2A(H2AA,H2AB)
4.b Secondary CH2 refined with riding coordinates:
 C00I(H00C,H00E), C3A(H3AA,H3AB), C3(H3A,H3B), C4AA(H4AD,H4AE), C1AA(H1AA,
 H1AB), C0AA(H0AA,H0AB), C2(H2A,H2B)
4.c Aromatic/amide H refined with riding coordinates:
 C00A(H00A), C00B(H00B), C00D(H00D), C00L(H00L), C00M(H00M), C00N(H00N),
 C00O(H00O), C00Q(H00Q), C00R(H00R)
4.d Idealised Me refined as rotating group:
 C00K(H00F,H00G,H00H), C00S(H00K,H00P,H00S), C4A(H4AA,H4AB,H4AC), C6(H6A,H6B,
 H6C), C1(H1A,H1B,H1C), C6A(H6AA,H6AB,H6AC), C3AA(H3AC,H3AD,H3AE), C3AA(H3AF,
 H3AG,H3AH)
;
_olex2_submission_special_instructions 'No special instructions were received'

loop_
_space_group_symop_operation_xyz
'x, y, z'
'-x+1/2, -y, z+1/2'
'-x, y+1/2, -z+1/2'
'x+1/2, -y+1/2, -z'
'-x, -y, -z'
'x-1/2, y, -z-1/2'
'x, -y-1/2, z-1/2'
'-x-1/2, y-1/2, z'

loop_
_atom_site_label
_atom_site_type_symbol
_atom_site_fract_x
_atom_site_fract_y
_atom_site_fract_z
_atom_site_U_iso_or_equiv
_atom_site_adp_type
_atom_site_occupancy
_atom_site_site_symmetry_order
_atom_site_calc_flag
_atom_site_refinement_flags_posn
_atom_site_refinement_flags_adp
_atom_site_refinement_flags_occupancy
_atom_site_disorder_assembly
_atom_site_disorder_group
O001 O 0.45057(5) 0.69694(10) 0.24546(5) 0.0259(3) Uani 1 1 d . . . . .
O002 O 0.48079(5) 0.52500(11) 0.32277(5) 0.0303(3) Uani 1 1 d . . . . .
N003 N 0.30077(7) 0.35716(13) 0.22486(6) 0.0290(3) Uani 1 1 d . . . . .
N004 N 0.26211(7) 0.67505(14) 0.35348(6) 0.0325(3) Uani 1 1 d . . . . .
C006 C 0.38231(7) 0.51901(14) 0.23939(7) 0.0218(3) Uani 1 1 d . . . . .
C007 C 0.43592(7) 0.59010(13) 0.21894(7) 0.0220(3) Uani 1 1 d . . . . .
C008 C 0.35822(7) 0.41990(14) 0.20826(7) 0.0244(3) Uani 1 1 d . . . . .
C009 C 0.37464(8) 0.61189(15) 0.33316(7) 0.0255(3) Uani 1 1 d . . . . .
C00A C 0.46905(8) 0.55368(15) 0.17422(7) 0.0275(4) Uani 1 1 d . . . . .
H00A H 0.506428 0.599244 0.162211 0.033 Uiso 1 1 calc R . . . .
C00B C 0.39167(8) 0.38416(15) 0.16286(7) 0.0275(4) Uani 1 1 d . . . . .
H00B H 0.376410 0.315134 0.142960 0.033 Uiso 1 1 calc R . . . .
C00C C 0.44192(8) 0.60796(15) 0.34944(7) 0.0274(4) Uani 1 1 d . . . . .
C00D C 0.44705(9) 0.44972(16) 0.14705(7) 0.0300(4) Uani 1 1 d . . . . .
H00D H 0.470610 0.423009 0.116906 0.036 Uiso 1 1 calc R . . . .
C00E C 0.33005(8) 0.68021(15) 0.36472(7) 0.0294(4) Uani 1 1 d . . . . .
C00F C 0.27986(7) 0.51370(15) 0.28989(7) 0.0277(4) Uani 1 1 d . . . . .
C00G C 0.23657(8) 0.57818(16) 0.32336(8) 0.0313(4) Uani 1 1 d . . . . .
C00H C 0.25565(8) 0.41783(16) 0.25772(7) 0.0295(4) Uani 1 1 d . . . . .
C00I C 0.28010(9) 0.24444(16) 0.19710(8) 0.0331(4) Uani 1 1 d . . . . .
H00C H 0.251192 0.194810 0.220432 0.040 Uiso 1 1 calc R . . . .
H00E H 0.319881 0.193708 0.189363 0.040 Uiso 1 1 calc R . . . .
C00J C 0.34871(8) 0.54805(16) 0.28774(8) 0.0309(4) Uani 1 1 d . . . . .
C00K C 0.51037(8) 0.75927(16) 0.23176(8) 0.0327(4) Uani 1 1 d . . . . .
H00F H 0.507389 0.789065 0.195608 0.049 Uiso 1 1 calc GR . . . .
H00G H 0.547702 0.701381 0.234981 0.049 Uiso 1 1 calc GR . . . .
H00H H 0.517181 0.830257 0.255259 0.049 Uiso 1 1 calc GR . . . .
C00L C 0.46477(9) 0.68065(18) 0.38996(8) 0.0349(4) Uani 1 1 d . . . . .
H00L H 0.510381 0.679945 0.399146 0.042 Uiso 1 1 calc R . . . .
C00M C 0.14701(8) 0.44762(19) 0.29404(9) 0.0418(5) Uani 1 1 d . . . . .
H00M H 0.101721 0.423931 0.295995 0.050 Uiso 1 1 calc R . . . .
C00N C 0.18863(8) 0.38387(17) 0.26066(8) 0.0359(4) Uani 1 1 d . . . . .
H00N H 0.172048 0.317523 0.239829 0.043 Uiso 1 1 calc R . . . .
C00O C 0.35370(10) 0.75343(18) 0.40568(8) 0.0385(4) Uani 1 1 d . . . . .
H00O H 0.323772 0.802375 0.425689 0.046 Uiso 1 1 calc R . . . .
C00P C 0.24310(10) 0.26904(18) 0.14599(9) 0.0381(5) Uani 1 1 d . . . . .
C00Q C 0.42034(10) 0.7550(2) 0.41724(8) 0.0412(5) Uani 1 1 d . . . . .
H00Q H 0.436165 0.807836 0.444317 0.049 Uiso 1 1 calc R . . . .
C00R C 0.16931(8) 0.54497(18) 0.32472(9) 0.0399(5) Uani 1 1 d . . . . .
H00R H 0.139338 0.589125 0.346566 0.048 Uiso 1 1 calc R . . . .
C00S C 0.54995(8) 0.52762(19) 0.33333(9) 0.0398(5) Uani 1 1 d . . . . .
H00K H 0.572693 0.468214 0.310414 0.060 Uiso 1 1 calc GR . . . .
H00P H 0.557715 0.504765 0.369927 0.060 Uiso 1 1 calc GR . . . .
H00S H 0.567111 0.611671 0.326928 0.060 Uiso 1 1 calc GR . . . .
C3A C 0.22893(13) 0.1473(2) 0.11790(9) 0.0538(8) Uani 0.977(5) 1 d . . P A 2
H3AA H 0.268654 0.093448 0.119950 0.065 Uiso 0.977(5) 1 calc R . P A 2
H3AB H 0.192268 0.103853 0.136029 0.065 Uiso 0.977(5) 1 calc R . P A 2
C4A C 0.20500(17) 0.0446(2) 0.03740(11) 0.0737(11) Uani 0.977(5) 1 d . . P A 2
H4AA H 0.246896 -0.001032 0.040404 0.111 Uiso 0.977(5) 1 calc GR . P A 2
H4AB H 0.194477 0.057508 0.000386 0.111 Uiso 0.977(5) 1 calc GR . P A 2
H4AC H 0.169498 -0.003633 0.053956 0.111 Uiso 0.977(5) 1 calc GR . P A 2
N1 N 0.21114(9) 0.16453(16) 0.06330(7) 0.0415(4) Uani 1 1 d . . . . .
N0AA N 0.08061(12) 0.7482(3) 0.44001(13) 0.0432(7) Uani 0.6667 1 d D . P B 1
C3 C 0.20086(16) 0.7095(3) 0.44032(14) 0.0378(7) Uani 0.6667 1 d D . P B 1
H3A H 0.188888 0.620274 0.437808 0.045 Uiso 0.6667 1 calc R . P B 1
H3B H 0.239880 0.716650 0.463593 0.045 Uiso 0.6667 1 calc R . P B 1
C4 C 0.14348(16) 0.7811(3) 0.46392(14) 0.0447(8) Uani 0.6667 1 d D . P B 1
H4A H 0.1514(17) 0.878(3) 0.4518(14) 0.054 Uiso 0.6667 1 d R . P C 1
C6 C 0.0308(2) 0.8457(4) 0.4488(2) 0.0697(15) Uani 0.6667 1 d D . P B 1
H6A H 0.021886 0.853224 0.486299 0.105 Uiso 0.6667 1 calc GR . P B 1
H6B H -0.010235 0.823583 0.430448 0.105 Uiso 0.6667 1 calc GR . P B 1
H6C H 0.047400 0.925329 0.435352 0.105 Uiso 0.6667 1 calc GR . P B 1
C1 C 0.14995(13) 0.2327(3) 0.05895(10) 0.0759(9) Uani 1 1 d . . . . .
H1A H 0.114574 0.186805 0.076776 0.114 Uiso 1 1 calc GR . . . .
H1B H 0.138501 0.242876 0.021945 0.114 Uiso 1 1 calc GR . . . .
H1C H 0.155118 0.314904 0.075153 0.114 Uiso 1 1 calc GR . . . .
C4AA C 0.1760(2) 0.7317(5) 0.4176(2) 0.0253(11) Uani 0.3333 1 d D . P B 2
H4AD H 0.165118 0.641771 0.418304 0.030 Uiso 0.3333 1 calc R . P B 2
H4AE H 0.205463 0.750245 0.447522 0.030 Uiso 0.3333 1 calc R . P B 2
C1AA C 0.1137(2) 0.8073(5) 0.42167(19) 0.0241(10) Uani 0.3333 1 d D . P B 2
H1AA H 0.125615 0.896785 0.420248 0.029 Uiso 0.3333 1 calc R . P B 2
H1AB H 0.085531 0.789100 0.390931 0.029 Uiso 0.3333 1 calc R . P B 2
N0AB N 0.0742(2) 0.7845(4) 0.47009(19) 0.0257(10) Uani 0.3333 1 d D . P B 2
C6A C 0.0211(4) 0.8789(8) 0.4740(3) 0.049(2) Uani 0.3333 1 d D . P B 2
H6AA H -0.006860 0.875089 0.442698 0.074 Uiso 0.3333 1 calc GR . P B 2
H6AB H 0.040805 0.962011 0.476914 0.074 Uiso 0.3333 1 calc GR . P B 2
H6AC H -0.006013 0.862040 0.505039 0.074 Uiso 0.3333 1 calc GR . P B 2
H00I H 0.2687(10) 0.3225(18) 0.1243(8) 0.029(5) Uiso 1 1 d . . . . .
H00J H 0.2022(13) 0.314(2) 0.1525(10) 0.055(7) Uiso 1 1 d . . . . .
O2A O 0.1441(2) 0.8210(5) 0.56548(16) 0.0412(10) Uani 0.3333 1 d . . P D 2
H2AA H 0.126980 0.832420 0.534644 0.062 Uiso 0.3333 1 d G . P D 2
H2AB H 0.186636 0.817459 0.559939 0.062 Uiso 0.3333 1 d G . P D 2
C3AA C 0.05279(11) 0.6410(2) 0.46414(11) 0.0589(7) Uani 1 1 d D . . . .
H3AC H 0.083954 0.571300 0.461399 0.088 Uiso 0.6667 1 calc GR . P B 1
H3AD H 0.011234 0.619107 0.446571 0.088 Uiso 0.6667 1 calc GR . P B 1
H3AE H 0.043982 0.658720 0.501091 0.088 Uiso 0.6667 1 calc GR . P B 1
H3AF H 0.019318 0.633440 0.436556 0.088 Uiso 0.3333 1 calc GR . P B 2
H3AG H 0.034303 0.611225 0.497301 0.088 Uiso 0.3333 1 calc GR . P B 2
H3AH H 0.091654 0.590870 0.454937 0.088 Uiso 0.3333 1 calc GR . P B 2
H4B H 0.1399(16) 0.763(3) 0.5058(14) 0.042(9) Uiso 0.6667 1 d . . P E 1
C0AA C 0.2107(6) 0.7640(14) 0.3666(4) 0.030(2) Uani 0.3333 1 d . . P B 2
H0AA H 0.177635 0.766312 0.338013 0.036 Uiso 0.3333 1 calc R . P B 2
H0AB H 0.230550 0.848064 0.369583 0.036 Uiso 0.3333 1 calc R . P B 2
C2 C 0.2191(3) 0.7586(7) 0.3855(2) 0.0333(12) Uani 0.6667 1 d . . P B 1
H2A H 0.177635 0.774133 0.365924 0.040 Uiso 0.6667 1 calc R . P B 1
H2B H 0.241978 0.839647 0.389616 0.040 Uiso 0.6667 1 calc R . P B 1

loop_
_atom_site_aniso_label
_atom_site_aniso_U_11
_atom_site_aniso_U_22
_atom_site_aniso_U_33
_atom_site_aniso_U_23
_atom_site_aniso_U_13
_atom_site_aniso_U_12
O001 0.0181(5) 0.0211(5) 0.0384(7) -0.0030(5) 0.0028(5) -0.0041(4)
O002 0.0166(5) 0.0319(6) 0.0425(8) -0.0049(5) -0.0015(5) 0.0018(4)
N003 0.0228(7) 0.0254(7) 0.0387(9) 0.0022(6) -0.0054(6) -0.0087(5)
N004 0.0204(7) 0.0312(7) 0.0459(10) 0.0035(7) 0.0089(6) 0.0024(5)
C006 0.0148(6) 0.0201(7) 0.0305(9) 0.0022(6) -0.0037(6) 0.0008(5)
C007 0.0166(6) 0.0187(7) 0.0307(9) 0.0013(6) -0.0038(6) 0.0008(5)
C008 0.0200(7) 0.0199(7) 0.0332(10) 0.0055(6) -0.0057(7) -0.0016(5)
C009 0.0194(7) 0.0250(8) 0.0322(9) 0.0014(7) 0.0034(7) -0.0024(6)
C00A 0.0228(7) 0.0265(8) 0.0330(10) 0.0024(7) 0.0011(7) -0.0030(6)
C00B 0.0278(8) 0.0219(7) 0.0329(10) -0.0002(7) -0.0056(7) -0.0014(6)
C00C 0.0196(7) 0.0280(8) 0.0347(10) -0.0001(7) 0.0034(7) -0.0023(6)
C00D 0.0301(8) 0.0287(8) 0.0312(10) -0.0012(7) 0.0000(7) 0.0002(6)
C00E 0.0234(8) 0.0277(8) 0.0370(10) 0.0029(7) 0.0077(7) -0.0001(6)
C00F 0.0155(7) 0.0293(8) 0.0385(10) 0.0077(7) -0.0015(7) -0.0028(6)
C00G 0.0181(7) 0.0304(8) 0.0455(11) 0.0117(8) 0.0030(7) 0.0007(6)
C00H 0.0200(7) 0.0288(8) 0.0397(10) 0.0087(7) -0.0046(7) -0.0048(6)
C00I 0.0311(8) 0.0263(8) 0.0419(11) 0.0052(8) -0.0105(8) -0.0102(7)
C00J 0.0185(7) 0.0335(9) 0.0406(11) -0.0026(8) 0.0023(7) -0.0058(6)
C00K 0.0237(8) 0.0270(8) 0.0473(12) -0.0041(8) 0.0040(8) -0.0085(6)
C00L 0.0274(8) 0.0437(10) 0.0337(10) -0.0021(8) -0.0010(8) -0.0062(7)
C00M 0.0158(7) 0.0463(11) 0.0634(14) 0.0164(10) -0.0013(8) -0.0053(7)
C00N 0.0204(8) 0.0355(9) 0.0516(12) 0.0115(8) -0.0081(8) -0.0098(7)
C00O 0.0377(10) 0.0394(10) 0.0385(11) -0.0072(9) 0.0123(9) -0.0004(8)
C00P 0.0359(10) 0.0332(9) 0.0452(12) 0.0089(9) -0.0148(9) -0.0121(8)
C00Q 0.0404(10) 0.0487(11) 0.0344(11) -0.0119(9) 0.0044(9) -0.0100(9)
C00R 0.0172(7) 0.0386(10) 0.0641(14) 0.0125(9) 0.0052(8) 0.0010(7)
C00S 0.0165(7) 0.0485(11) 0.0545(13) -0.0003(10) -0.0009(8) -0.0004(7)
C3A 0.0766(17) 0.0386(12) 0.0461(14) 0.0114(10) -0.0293(12) -0.0295(11)
C4A 0.123(3) 0.0512(15) 0.0465(16) 0.0031(12) -0.0282(16) -0.0322(16)
N1 0.0436(9) 0.0446(9) 0.0363(10) 0.0063(7) -0.0054(8) -0.0137(7)
N0AA 0.0273(12) 0.0491(16) 0.0534(19) 0.0142(15) 0.0114(13) 0.0107(11)
C3 0.0281(14) 0.0433(17) 0.042(2) -0.0021(14) 0.0075(14) -0.0032(12)
C4 0.0415(17) 0.0464(18) 0.046(2) -0.0089(15) 0.0146(15) -0.0072(13)
C6 0.050(2) 0.055(3) 0.104(4) 0.034(3) 0.027(3) 0.0219(19)
C1 0.0508(14) 0.139(3) 0.0382(14) -0.0115(16) -0.0159(12) 0.0096(16)
C4AA 0.018(2) 0.031(3) 0.027(3) 0.010(2) -0.003(2) 0.0062(19)
C1AA 0.016(2) 0.037(3) 0.019(3) 0.013(2) 0.0070(19) 0.0077(18)
N0AB 0.024(2) 0.033(2) 0.020(2) 0.0016(19) 0.0151(19) 0.0120(17)
C6A 0.047(4) 0.059(5) 0.042(4) 0.007(3) 0.018(3) 0.038(3)
O2A 0.031(2) 0.067(3) 0.025(2) 0.001(2) -0.0016(16) 0.001(2)
C3AA 0.0363(11) 0.0714(16) 0.0690(17) 0.0258(13) -0.0043(11) -0.0151(11)
C0AA 0.026(4) 0.030(3) 0.034(6) 0.003(5) 0.004(4) 0.005(3)
C2 0.0217(19) 0.0314(18) 0.047(4) 0.000(3) 0.005(2) 0.0036(14)

loop_
_atom_type_symbol
_atom_type_description
_atom_type_scat_dispersion_real
_atom_type_scat_dispersion_imag
_atom_type_scat_source
C C 0.0148 0.0070 'International Tables Vol C Tables 4.2.6.8 and 6.1.1.4'
H H 0.0000 0.0000 'International Tables Vol C Tables 4.2.6.8 and 6.1.1.4'
N N 0.0253 0.0136 'International Tables Vol C Tables 4.2.6.8 and 6.1.1.4'
O O 0.0412 0.0250 'International Tables Vol C Tables 4.2.6.8 and 6.1.1.4'

loop_
_geom_angle_atom_site_label_1
_geom_angle_atom_site_label_2
_geom_angle_atom_site_label_3
_geom_angle
_geom_angle_site_symmetry_1
_geom_angle_site_symmetry_3
_geom_angle_publ_flag
C007 O001 C00K 117.14(13) . . ?
C00C O002 C00S 117.07(14) . . ?
C008 N003 C00I 118.97(15) . . ?
C00H N003 C008 119.66(14) . . ?
C00H N003 C00I 119.36(14) . . ?
C00E N004 C0AA 128.8(5) . . ?
C00E N004 C2 115.6(3) . . ?
C00G N004 C00E 120.32(14) . . ?
C00G N004 C0AA 110.8(5) . . ?
C00G N004 C2 122.5(3) . . ?
C007 C006 C00J 123.77(14) . . ?
C008 C006 C007 117.22(15) . . ?
C008 C006 C00J 118.86(14) . . ?
O001 C007 C006 115.62(14) . . ?
O001 C007 C00A 122.99(14) . . ?
C00A C007 C006 121.36(14) . . ?
N003 C008 C006 118.25(15) . . ?
C00B C008 N003 121.20(15) . . ?
C00B C008 C006 120.54(14) . . ?
C00C C009 C00J 124.54(15) . . ?
C00E C009 C00C 117.16(16) . . ?
C00E C009 C00J 118.27(15) . . ?
C007 C00A C00D 119.16(15) . . ?
C00D C00B C008 119.64(15) . . ?
O002 C00C C009 114.90(15) . . ?
O002 C00C C00L 123.48(15) . . ?
C00L C00C C009 121.60(16) . . ?
C00B C00D C00A 121.47(17) . . ?
N004 C00E C009 119.01(16) . . ?
C00O C00E N004 120.75(16) . . ?
C00O C00E C009 120.22(16) . . ?
C00G C00F C00J 119.84(16) . . ?
C00H C00F C00G 120.07(15) . . ?
C00H C00F C00J 120.07(16) . . ?
N004 C00G C00F 118.32(14) . . ?
N004 C00G C00R 122.26(17) . . ?
C00R C00G C00F 119.42(18) . . ?
N003 C00H C00F 117.77(14) . . ?
N003 C00H C00N 122.59(16) . . ?
C00N C00H C00F 119.61(17) . . ?
N003 C00I C00P 114.29(14) . . ?
C006 C00J C009 128.29(14) . . ?
C00F C00J C006 115.53(15) . . ?
C00F C00J C009 116.12(16) . . ?
C00C C00L C00Q 119.18(17) . . ?
C00N C00M C00R 121.87(16) . . ?
C00M C00N C00H 119.44(18) . . ?
C00Q C00O C00E 120.18(17) . . ?
C3A C00P C00I 110.37(16) . . ?
C00O C00Q C00L 121.05(18) . . ?
C00M C00R C00G 119.53(18) . . ?
N1 C3A C00P 113.07(17) . . ?
C4A N1 C3A 110.27(18) . . ?
C1 N1 C3A 110.5(2) . . ?
C1 N1 C4A 110.0(2) . . ?
C4 N0AA C6 111.2(3) . . ?
C3AA N0AA C4 111.0(3) . . ?
C3AA N0AA C6 103.9(3) . . ?
C4 C3 C2 111.8(4) . . ?
N0AA C4 C3 112.2(3) . . ?
C1AA C4AA C0AA 108.8(6) . . ?
N0AB C1AA C4AA 114.6(4) . . ?
C1AA N0AB C3AA 102.9(4) . . ?
C6A N0AB C1AA 109.4(4) . . ?
C6A N0AB C3AA 117.8(5) . . ?
N004 C0AA C4AA 112.2(8) . . ?
N004 C2 C3 115.6(4) . . ?

loop_
_geom_bond_atom_site_label_1
_geom_bond_atom_site_label_2
_geom_bond_distance
_geom_bond_site_symmetry_2
_geom_bond_publ_flag
O001 C007 1.3644(18) . ?
O001 C00K 1.4236(18) . ?
O002 C00C 1.369(2) . ?
O002 C00S 1.4221(19) . ?
N003 C008 1.406(2) . ?
N003 C00H 1.400(2) . ?
N003 C00I 1.463(2) . ?
N004 C00E 1.402(2) . ?
N004 C00G 1.393(2) . ?
N004 C0AA 1.449(14) . ?
N004 C2 1.493(7) . ?
C006 C007 1.424(2) . ?
C006 C008 1.415(2) . ?
C006 C00J 1.444(2) . ?
C007 C00A 1.381(2) . ?
C008 C00B 1.397(2) . ?
C009 C00C 1.421(2) . ?
C009 C00E 1.414(2) . ?
C009 C00J 1.446(2) . ?
C00A C00D 1.387(2) . ?
C00B C00D 1.381(2) . ?
C00C C00L 1.377(3) . ?
C00E C00O 1.394(3) . ?
C00F C00G 1.405(2) . ?
C00F C00H 1.405(2) . ?
C00F C00J 1.439(2) . ?
C00G C00R 1.404(2) . ?
C00H C00N 1.403(2) . ?
C00I C00P 1.528(3) . ?
C00L C00Q 1.388(3) . ?
C00M C00N 1.379(3) . ?
C00M C00R 1.382(3) . ?
C00O C00Q 1.377(3) . ?
C00P C3A 1.518(3) . ?
C3A N1 1.453(3) . ?
C4A N1 1.453(3) . ?
N1 C1 1.440(3) . ?
N0AA C4 1.452(4) . ?
N0AA C6 1.468(5) . ?
N0AA C3AA 1.421(3) . ?
C3 C4 1.515(4) . ?
C3 C2 1.542(6) . ?
C4AA C1AA 1.500(6) . ?
C4AA C0AA 1.520(13) . ?
C1AA N0AB 1.493(6) . ?
N0AB C6A 1.479(7) . ?
N0AB C3AA 1.607(5) . ?
